data_7213710
loop_
_publ_author_name
'Tang, Chunying'
'Wang, Fang'
'Jia, Dingxian'
'Jiang, Wenqing'
'Zhang, Yong'

_publ_section_title
;
 Syntheses and characterizations of polymeric silver iodoplumbates, and
 iodoplumbates with lanthanide complexes
;
_journal_issue 10
_journal_name_full CrystEngComm
_journal_page_first 2016
_journal_paper_doi 10.1039/c3ce41759j
_journal_volume 16
_journal_year 2014
_chemical_formula_moiety 'C18 H54 I11 O9 Pb4 Pr S9'
_chemical_formula_sum 'C18 H54 I11 O9 Pb4 Pr S9'
_chemical_formula_weight 3068.72
_chemical_name_systematic
; 
 ? 
;
_space_group_IT_number 14
_symmetry_cell_setting monoclinic
_symmetry_Int_Tables_number 14
_symmetry_space_group_name_Hall '-P 2ybc'
_symmetry_space_group_name_H-M 'P 1 21/c 1'
_atom_sites_solution_hydrogens geom
_atom_sites_solution_primary direct
_atom_sites_solution_secondary difmap
_audit_creation_method SHELXL-97
_cell_angle_alpha 90.00
_cell_angle_beta 107.85(3)
_cell_angle_gamma 90.00
_cell_formula_units_Z 4
_cell_length_a 18.549(4)
_cell_length_b 15.654(3)
_cell_length_c 24.592(5)
_cell_measurement_reflns_used 20771
_cell_measurement_temperature 293(2)
_cell_measurement_theta_max 25.3491
_cell_measurement_theta_min 3.0770
_cell_volume 6797(3)
_computing_cell_refinement CrystalClear
_computing_data_collection CrystalClear
_computing_data_reduction CrystalStructure
_computing_structure_refinement 'SHELXL-97 (Sheldrick, 1997)'
_computing_structure_solution 'SHELXS-97 (Sheldrick, 1990)'
_diffrn_ambient_temperature 293(2)
_diffrn_detector_area_resol_mean 7.31
_diffrn_measured_fraction_theta_full 0.992
_diffrn_measured_fraction_theta_max 0.992
_diffrn_measurement_device_type 'Rigaku Mercury'
_diffrn_measurement_method \w
_diffrn_radiation_monochromator graphite
_diffrn_radiation_source 'fine-focus sealed tube'
_diffrn_radiation_type MoK\a
_diffrn_radiation_wavelength 0.71073
_diffrn_reflns_av_R_equivalents 0.0845
_diffrn_reflns_av_sigmaI/netI 0.0779
_diffrn_reflns_limit_h_max 20
_diffrn_reflns_limit_h_min -22
_diffrn_reflns_limit_k_max 18
_diffrn_reflns_limit_k_min -18
_diffrn_reflns_limit_l_max 29
_diffrn_reflns_limit_l_min -28
_diffrn_reflns_number 56867
_diffrn_reflns_theta_full 25.35
_diffrn_reflns_theta_max 25.35
_diffrn_reflns_theta_min 3.08
_exptl_absorpt_coefficient_mu 15.881
_exptl_absorpt_correction_T_max 0.1094
_exptl_absorpt_correction_T_min 0.0488
_exptl_absorpt_correction_type multi-scan
_exptl_absorpt_process_details 'Jacobson, R. (1998) Private communication'
_exptl_crystal_colour Yellow
_exptl_crystal_density_diffrn 2.999
_exptl_crystal_density_method 'not measured'
_exptl_crystal_description Block
_exptl_crystal_F_000 5392
_exptl_crystal_size_max 0.48
_exptl_crystal_size_mid 0.35
_exptl_crystal_size_min 0.25
_refine_diff_density_max 1.618
_refine_diff_density_min -1.670
_refine_diff_density_rms 0.253
_refine_ls_extinction_method none
_refine_ls_goodness_of_fit_ref 1.110
_refine_ls_hydrogen_treatment constr
_refine_ls_matrix_type full
_refine_ls_number_parameters 513
_refine_ls_number_reflns 12345
_refine_ls_number_restraints 21
_refine_ls_restrained_S_all 1.109
_refine_ls_R_factor_all 0.0683
_refine_ls_R_factor_gt 0.0719
_refine_ls_shift/su_max 0.002
_refine_ls_shift/su_mean 0.000
_refine_ls_structure_factor_coef Fsqd
_refine_ls_weighting_details 'calc w=1/[\s^2^(Fo^2^)+(0.0629P)^2^+88.4934P] where P=(Fo^2^+2Fc^2^)/3'
_refine_ls_weighting_scheme calc
_refine_ls_wR_factor_gt 0.0938
_refine_ls_wR_factor_ref 0.1049
_reflns_number_gt 8275
_reflns_number_total 12345
_reflns_threshold_expression >2sigma(I)
_cod_data_source_file c3ce41759j.txt
_cod_data_source_block m14
_cod_original_cell_volume 6797(2)
_cod_original_sg_symbol_H-M 'P  21/c '
_cod_database_code 7213710

loop_
_symmetry_equiv_pos_as_xyz
'x, y, z'
'-x, y+1/2, -z+1/2'
'-x, -y, -z'
'x, -y-1/2, z-1/2'

loop_
_atom_site_label
_atom_site_type_symbol
_atom_site_fract_x
_atom_site_fract_y
_atom_site_fract_z
_atom_site_U_iso_or_equiv
_atom_site_adp_type
_atom_site_occupancy
_atom_site_symmetry_multiplicity
_atom_site_calc_flag
_atom_site_refinement_flags
Pb1 Pb 0.37420(7) 0.79759(7) 0.65235(4) 0.0677(3) Uani 1 1 d .
Pb2 Pb 0.22595(6) 0.77771(7) 0.49308(4) 0.0642(3) Uani 1 1 d .
Pb3 Pb 0.08672(6) 0.78427(7) 0.33076(4) 0.0674(3) Uani 1 1 d .
Pb4 Pb 0.23218(6) 0.75774(7) 0.24333(4) 0.0637(3) Uani 1 1 d .
I1 I 0.33199(11) 0.93328(12) 0.55280(8) 0.0671(5) Uani 1 1 d .
I2 I 0.36654(14) 0.65887(12) 0.55548(9) 0.0788(6) Uani 1 1 d .
I3 I 0.16949(12) 0.76586(13) 0.60452(8) 0.0698(6) Uani 1 1 d .
I4 I 0.32290(14) 0.91897(13) 0.74462(9) 0.0835(7) Uani 1 1 d .
I5 I 0.36945(13) 0.63754(14) 0.74130(9) 0.0821(6) Uani 1 1 d .
I6 I 0.53869(13) 0.8384(2) 0.68548(11) 0.1091(9) Uani 1 1 d .
I7 I 0.10791(13) 0.92429(14) 0.42247(10) 0.0779(7) Uani 1 1 d .
I8 I 0.09434(14) 0.64363(13) 0.42870(9) 0.0755(7) Uani 1 1 d .
I9 I 0.28415(11) 0.75954(13) 0.38134(7) 0.0640(5) Uani 1 1 d .
I10 I 0.12596(13) 0.91789(13) 0.24131(9) 0.0763(6) Uani 1 1 d .
I11 I -0.08213(13) 0.79287(18) 0.28601(12) 0.1017(8) Uani 1 1 d .
Pr1 Pr 0.71731(8) 0.75955(9) 0.97981(6) 0.0667(4) Uani 1 1 d .
O1 O 0.7131(12) 0.6638(14) 1.0579(10) 0.090(7) Uani 1 1 d .
O2 O 0.5976(11) 0.6820(12) 0.9516(8) 0.073(5) Uani 1 1 d .
O3 O 0.7912(16) 0.8631(16) 0.9445(13) 0.088(8) Uani 1 1 d .
O4 O 0.6310(12) 0.8580(13) 0.9190(10) 0.095(6) Uani 1 1 d .
O5 O 0.6982(17) 0.7094(16) 0.8837(11) 0.085(9) Uani 1 1 d .
O6 O 0.6662(17) 0.8503(14) 1.0401(9) 0.081(10) Uani 1 1 d .
O7 O 0.8251(16) 0.804(2) 1.0619(16) 0.091(15) Uani 1 1 d .
O8 O 0.8181(13) 0.6645(15) 0.9828(14) 0.074(10) Uani 1 1 d .
O9 O 0.1073(13) 0.6754(12) 0.2519(9) 0.083(7) Uani 1 1 d D
S1 S 0.7660(5) 0.6179(5) 1.1064(3) 0.078(2) Uani 1 1 d D
S2 S 0.5563(4) 0.6227(5) 0.9830(3) 0.074(2) Uani 1 1 d .
S3 S 0.7808(8) 0.9168(10) 0.8951(5) 0.097(6) Uani 1 1 d D
S4A S 0.5631(12) 0.8561(13) 0.8713(12) 0.113(10) Uani 0.50 1 d PD
S4B S 0.5507(13) 0.8935(16) 0.8957(10) 0.095(7) Uani 0.50 1 d PD
S5A S 0.6557(9) 0.7124(11) 0.8295(7) 0.075(5) Uani 0.50 1 d PD
S5B S 0.6797(9) 0.6385(11) 0.8424(6) 0.071(4) Uani 0.50 1 d PD
S6A S 0.6837(10) 0.8978(11) 1.0921(7) 0.084(6) Uani 0.70 1 d P
S6B S 0.6368(17) 0.923(2) 1.0547(12) 0.081(17) Uani 0.30 1 d PD
S7 S 0.8999(8) 0.8163(12) 1.0768(8) 0.102(9) Uani 1 1 d D
S8A S 0.8668(10) 0.6535(10) 0.9446(9) 0.087(5) Uani 0.60 1 d P
S8B S 0.8806(19) 0.6140(15) 0.9829(11) 0.083(12) Uani 0.40 1 d PD
S9A S 0.059(2) 0.5952(15) 0.2429(11) 0.102(13) Uani 0.50 1 d PD
S9B S 0.1094(14) 0.5747(19) 0.2424(17) 0.101(17) Uani 0.50 1 d PD
C1 C 0.760(2) 0.671(2) 1.1678(11) 0.105(12) Uani 1 1 d D
H1A H 0.7708 0.7304 1.1654 0.157 Uiso 1 1 calc R
H1B H 0.7957 0.6464 1.2010 0.157 Uiso 1 1 calc R
H1C H 0.7096 0.6645 1.1706 0.157 Uiso 1 1 calc R
C2 C 0.7163(16) 0.5251(15) 1.1133(13) 0.084(10) Uani 1 1 d D
H2A H 0.6762 0.5397 1.1287 0.126 Uiso 1 1 calc R
H2B H 0.7503 0.4857 1.1385 0.126 Uiso 1 1 calc R
H2C H 0.6952 0.4991 1.0765 0.126 Uiso 1 1 calc R
C3 C 0.509(2) 0.692(2) 1.0160(13) 0.087(14) Uani 1 1 d .
H3A H 0.5451 0.7224 1.0464 0.128 Uiso 1 1 calc R
H3B H 0.4753 0.6605 1.0313 0.128 Uiso 1 1 calc R
H3C H 0.4801 0.7329 0.9884 0.128 Uiso 1 1 calc R
C4 C 0.4773(16) 0.584(2) 0.9298(15) 0.098(12) Uani 1 1 d .
H4A H 0.4490 0.6310 0.9086 0.148 Uiso 1 1 calc R
H4B H 0.4459 0.5520 0.9470 0.148 Uiso 1 1 calc R
H4C H 0.4937 0.5475 0.9044 0.148 Uiso 1 1 calc R
C5 C 0.816(5) 1.019(2) 0.910(2) 0.086(5) Uani 1 1 d D
H5A H 0.8122 1.0489 0.8755 0.121 Uiso 1 1 calc R
H5B H 0.8681 1.0165 0.9335 0.121 Uiso 1 1 calc R
H5C H 0.7872 1.0491 0.9309 0.121 Uiso 1 1 calc R
C6 C 0.851(2) 0.900(2) 0.8616(18) 0.100(8) Uani 1 1 d D
H6A H 0.8876 0.9452 0.8721 0.137 Uiso 1 1 calc R
H6B H 0.8278 0.9001 0.8209 0.137 Uiso 1 1 calc R
H6C H 0.8751 0.8462 0.8735 0.137 Uiso 1 1 calc R
C7 C 0.5499(18) 0.9587(17) 0.8400(15) 0.095(6) Uani 1 1 d D
C8 C 0.4748(18) 0.821(4) 0.872(3) 0.097(10) Uani 1 1 d D
C9 C 0.7039(17) 0.676(2) 0.7821(10) 0.074(11) Uani 1 1 d D
C10 C 0.5839(12) 0.631(2) 0.8074(14) 0.083(13) Uani 1 1 d D
C11 C 0.607(3) 0.911(4) 1.1160(19) 0.097(3) Uani 1 1 d D
C12 C 0.707(3) 1.001(3) 1.080(2) 0.087(2) Uani 1 1 d D
C13 C 0.950(3) 0.743(3) 1.1248(18) 0.098(2) Uani 1 1 d .
H13A H 0.9241 0.7308 1.1521 0.130 Uiso 1 1 calc R
H13B H 0.9995 0.7656 1.1443 0.130 Uiso 1 1 calc R
H13C H 0.9553 0.6915 1.1052 0.130 Uiso 1 1 calc R
C14 C 0.936(2) 0.910(2) 1.111(2) 0.094(15) Uani 1 1 d D
H14A H 0.9049 0.9568 1.0926 0.126 Uiso 1 1 calc R
H14B H 0.9866 0.9177 1.1104 0.126 Uiso 1 1 calc R
H14C H 0.9356 0.9067 1.1503 0.126 Uiso 1 1 calc R
C15 C 0.949(4) 0.679(4) 0.968(4) 0.091(7) Uani 1 1 d D
C16 C 0.864(2) 0.545(2) 0.9261(18) 0.084(13) Uani 1 1 d .
C17 C 0.048(5) 0.558(4) 0.1731(13) 0.094(8) Uani 1 1 d D
C18A C 0.102(3) 0.538(5) 0.2830(16) 0.098(2) Uani 0.60 1 d PD
C18B C 0.044(4) 0.540(3) 0.277(2) 0.082(7) Uani 0.40 1 d PD

loop_
_atom_site_aniso_label
_atom_site_aniso_U_11
_atom_site_aniso_U_22
_atom_site_aniso_U_33
_atom_site_aniso_U_23
_atom_site_aniso_U_13
_atom_site_aniso_U_12
Pb1 0.0579(7) 0.0766(8) 0.0665(6) 0.0011(5) 0.0143(6) -0.0005(6)
Pb2 0.0584(7) 0.0655(7) 0.0638(6) 0.0014(5) 0.0098(6) -0.0026(5)
Pb3 0.0712(7) 0.0623(7) 0.0628(6) -0.0028(5) 0.0116(6) -0.0018(5)
Pb4 0.0596(7) 0.0627(7) 0.0693(6) -0.0027(5) 0.0188(6) -0.0003(5)
I1 0.0670(13) 0.0595(11) 0.0710(13) 0.0040(9) 0.0153(11) -0.0051(9)
I2 0.1014(17) 0.0631(12) 0.0685(13) 0.0042(9) 0.0211(13) 0.0166(11)
I3 0.0649(13) 0.0997(15) 0.0455(10) 0.0013(9) 0.0177(10) -0.0049(11)
I4 0.1036(18) 0.0706(13) 0.0799(15) -0.0099(10) 0.0333(14) -0.0178(12)
I5 0.0821(16) 0.0875(15) 0.0775(14) 0.0096(11) 0.0255(13) 0.0238(12)
I6 0.0554(14) 0.181(3) 0.0835(17) 0.0058(16) 0.0099(13) -0.0104(15)
I7 0.0849(16) 0.0802(14) 0.0634(15) -0.0132(11) 0.0165(13) 0.0031(12)
I8 0.0751(17) 0.0700(13) 0.0818(15) 0.0063(11) 0.0219(13) -0.0215(12)
I9 0.0583(12) 0.0891(13) 0.0436(10) 0.0011(9) 0.0144(10) 0.0059(10)
I10 0.0797(16) 0.0679(13) 0.0775(14) 0.0136(10) 0.0167(13) 0.0081(11)
I11 0.0503(13) 0.140(2) 0.106(2) -0.0071(16) 0.0112(14) -0.0058(13)
Pr1 0.0703(8) 0.0615(8) 0.0656(9) -0.0003(6) 0.0167(7) -0.0030(6)
O1 0.067(15) 0.097(16) 0.082(17) 0.014(13) 0.020(14) -0.010(12)
O2 0.062(13) 0.075(13) 0.079(14) -0.006(10) 0.020(12) -0.017(10)
O3 0.073(2) 0.100(15) 0.087(2) 0.036(14) 0.017(17) 0.003(14)
O4 0.059(12) 0.088(13) 0.121(16) 0.019(11) 0.002(12) 0.006(10)
O5 0.075(3) 0.082(2) 0.090(2) -0.043(16) 0.019(2) -0.027(18)
O6 0.079(3) 0.097(17) 0.076(15) -0.024(12) 0.026(18) 0.021(18)
O7 0.082(17) 0.087(2) 0.083(3) 0.014(2) -0.018(2) -0.016(16)
O8 0.074(17) 0.087(17) 0.082(3) 0.024(17) 0.062(19) 0.036(14)
O9 0.103(2) 0.064(13) 0.077(14) -0.022(11) 0.020(14) -0.021(13)
S1 0.075(5) 0.080(5) 0.068(5) 0.010(4) 0.008(5) 0.004(4)
S2 0.077(5) 0.075(5) 0.066(5) 0.013(4) 0.016(4) -0.006(4)
S3 0.094(13) 0.097(13) 0.098(8) 0.016(8) 0.023(9) -0.013(11)
S4A 0.065(15) 0.091(16) 0.14(2) -0.013(14) -0.027(15) 0.026(11)
S4B 0.075(14) 0.113(19) 0.102(17) 0.043(14) 0.033(13) 0.027(14)
S5A 0.074(12) 0.085(12) 0.057(10) 0.003(8) 0.008(10) -0.012(9)
S5B 0.083(12) 0.073(11) 0.060(10) 0.001(8) 0.025(9) -0.006(9)
S6A 0.084(14) 0.0719(12) 0.103(13) -0.054(10) 0.038(12) 0.003(10)
S6B 0.082(3) 0.075(3) 0.057(18) -0.001(18) -0.025(19) 0.003(3)
S7 0.094(10) 0.087(2) 0.081(18) 0.039(15) -0.041(11) -0.019(12)
S8A 0.092(12) 0.078(11) 0.0960(17) 0.009(11) 0.036(13) 0.015(9)
S8B 0.091(3) 0.067(15) 0.089(17) 0.032(13) 0.026(2) 0.022(18)
S9A 0.090(4) 0.080(16) 0.12(2) -0.036(14) 0.01(2) -0.04(2)
S9B 0.10(2) 0.082(2) 0.091(5) -0.03(2) 0.012(3) -0.026(17)
C1 0.08(3) 0.094(3) 0.10(3) 0.00(2) 0.02(2) -0.01(2)
C2 0.08(2) 0.08(2) 0.09(2) 0.027(17) 0.01(2) -0.018(17)
C3 0.107(4) 0.083(3) 0.07(2) -0.015(2) 0.029(3) -0.04(3)
C4 0.039(18) 0.10(2) 0.13(3) 0.00(2) -0.02(2) -0.021(17)
C5 0.092(15) 0.080(4) 0.075(5) -0.016(3) 0.014(7) -0.020(6)
C6 0.103(2) 0.100(15) 0.107(2) 0.036(14) 0.047(17) 0.003(14)
C7 0.059(12) 0.088(13) 0.121(16) 0.019(11) 0.002(12) 0.006(10)
C8 0.073(3) 0.096(18) 0.090(17) 0.017(15) -0.016(5) -0.01(6)
C9 0.077(2) 0.086(3) 0.054(19) -0.005(19) 0.015(18) -0.02(2)
C10 0.077(2) 0.086(4) 0.102(3) -0.04(3) 0.05(2) -0.03(2)
C11 0.104(5) 0.081(8) 0.093(6) -0.015(6) 0.011(5) -0.018(5)
C12 0.075(7) 0.091(4) 0.090(5) 0.013(3) 0.019(5) -0.009(4)
C13 0.103(4) 0.094(6) 0.09(3) 0.02(3) 0.02(3) 0.03(4)
C14 0.082(17) 0.087(2) 0.083(3) 0.014(2) -0.018(2) -0.026(16)
C15 0.087(6) 0.077(13) 0.099(13) -0.033(11) 0.021(8) -0.017(8)
C16 0.073(3) 0.079(3) 0.094(3) -0.04(2) 0.017(3) -0.02(2)
C17 0.088(2) 0.078(7) 0.111(7) -0.020(6) 0.019(11) -0.021(10)
C18A 0.091(3) 0.094(16) 0.094(4) -0.017(2) 0.03(3) -0.013(19)
C18B 0.097(15) 0.081(3) 0.073(13) -0.019(5) 0.037(14) -0.07(5)

loop_
_atom_type_symbol
_atom_type_description
_atom_type_scat_dispersion_real
_atom_type_scat_dispersion_imag
_atom_type_scat_source
C C 0.0033 0.0016 'International Tables Vol C Tables 4.2.6.8 and 6.1.1.4'
H H 0.0000 0.0000 'International Tables Vol C Tables 4.2.6.8 and 6.1.1.4'
O O 0.0106 0.0060 'International Tables Vol C Tables 4.2.6.8 and 6.1.1.4'
S S 0.1246 0.1234 'International Tables Vol C Tables 4.2.6.8 and 6.1.1.4'
I I -0.4742 1.8119 'International Tables Vol C Tables 4.2.6.8 and 6.1.1.4'
Pr Pr -0.2180 2.8214 'International Tables Vol C Tables 4.2.6.8 and 6.1.1.4'
Pb Pb -3.3944 10.1111 'International Tables Vol C Tables 4.2.6.8 and 6.1.1.4'

loop_
_geom_angle_atom_site_label_1
_geom_angle_atom_site_label_2
_geom_angle_atom_site_label_3
_geom_angle
_geom_angle_site_symmetry_1
_geom_angle_site_symmetry_3
I6 Pb1 I1 93.30(8) . .
I6 Pb1 I2 99.07(8) . .
I1 Pb1 I2 86.29(6) . .
I6 Pb1 I4 100.07(8) . .
I1 Pb1 I4 95.18(6) . .
I2 Pb1 I4 160.68(7) . .
I6 Pb1 I5 102.25(8) . .
I1 Pb1 I5 164.21(7) . .
I2 Pb1 I5 88.54(6) . .
I4 Pb1 I5 84.89(6) . .
I6 Pb1 I3 174.77(8) . .
I1 Pb1 I3 81.68(6) . .
I2 Pb1 I3 82.13(6) . .
I4 Pb1 I3 79.04(6) . .
I5 Pb1 I3 82.84(6) . .
I2 Pb2 I1 85.75(6) . .
I2 Pb2 I3 89.33(6) . .
I1 Pb2 I3 88.15(6) . .
I2 Pb2 I8 103.87(7) . .
I1 Pb2 I8 169.98(7) . .
I3 Pb2 I8 89.18(6) . .
I2 Pb2 I9 85.49(6) . .
I1 Pb2 I9 97.92(6) . .
I3 Pb2 I9 171.68(6) . .
I8 Pb2 I9 85.77(6) . .
I2 Pb2 I7 168.12(7) . .
I1 Pb2 I7 85.81(6) . .
I3 Pb2 I7 98.75(7) . .
I8 Pb2 I7 85.05(7) . .
I9 Pb2 I7 87.40(6) . .
O9 Pb3 I11 97.3(5) . .
O9 Pb3 I7 164.1(5) . .
I11 Pb3 I7 96.98(8) . .
O9 Pb3 I8 97.0(4) . .
I11 Pb3 I8 96.12(8) . .
I7 Pb3 I8 88.42(7) . .
O9 Pb3 I10 79.1(4) . .
I11 Pb3 I10 98.49(8) . .
I7 Pb3 I10 91.87(7) . .
I8 Pb3 I10 165.24(7) . .
O9 Pb3 I9 79.8(5) . .
I11 Pb3 I9 176.19(7) . .
I7 Pb3 I9 86.21(6) . .
I8 Pb3 I9 81.85(6) . .
I10 Pb3 I9 83.44(6) . .
O9 Pb4 I5 174.7(4) . 4_575
O9 Pb4 I10 80.6(5) . .
I5 Pb4 I10 95.32(7) 4_575 .
O9 Pb4 I9 84.8(4) . .
I5 Pb4 I9 91.77(7) 4_575 .
I10 Pb4 I9 89.62(6) . .
O9 Pb4 I4 92.7(5) . 4_575
I5 Pb4 I4 91.46(7) 4_575 4_575
I10 Pb4 I4 173.21(7) . 4_575
I9 Pb4 I4 90.60(6) . 4_575
O9 Pb4 I3 89.3(4) . 4_575
I5 Pb4 I3 94.31(7) 4_575 4_575
I10 Pb4 I3 93.00(6) . 4_575
I9 Pb4 I3 173.12(6) . 4_575
I4 Pb4 I3 86.05(6) 4_575 4_575
Pb1 I1 Pb2 79.31(5) . .
Pb2 I2 Pb1 78.76(6) . .
Pb2 I3 Pb4 142.08(7) . 4_576
Pb2 I3 Pb1 71.89(5) . .
Pb4 I3 Pb1 71.17(5) 4_576 .
Pb4 I4 Pb1 76.15(5) 4_576 .
Pb4 I5 Pb1 78.29(6) 4_576 .
Pb3 I7 Pb2 78.72(6) . .
Pb3 I8 Pb2 77.14(5) . .
Pb4 I9 Pb2 144.81(7) . .
Pb4 I9 Pb3 71.69(5) . .
Pb2 I9 Pb3 73.12(5) . .
Pb4 I10 Pb3 75.53(5) . .
O8 Pr1 O4 142.6(9) . .
O8 Pr1 O5 72.8(11) . .
O4 Pr1 O5 74.2(9) . .
O8 Pr1 O2 109.7(8) . .
O4 Pr1 O2 76.5(7) . .
O5 Pr1 O2 73.2(7) . .
O8 Pr1 O6 142.5(10) . .
O4 Pr1 O6 72.2(8) . .
O5 Pr1 O6 144.7(10) . .
O2 Pr1 O6 88.5(9) . .
O8 Pr1 O3 84.6(9) . .
O4 Pr1 O3 72.0(8) . .
O5 Pr1 O3 78.3(9) . .
O2 Pr1 O3 142.1(8) . .
O6 Pr1 O3 101.1(10) . .
O8 Pr1 O1 78.8(9) . .
O4 Pr1 O1 135.0(8) . .
O5 Pr1 O1 122.5(8) . .
O2 Pr1 O1 71.0(7) . .
O6 Pr1 O1 76.7(8) . .
O3 Pr1 O1 146.8(9) . .
O8 Pr1 O7 73.6(12) . .
O4 Pr1 O7 123.4(10) . .
O5 Pr1 O7 137.1(12) . .
O2 Pr1 O7 144.3(10) . .
O6 Pr1 O7 73.0(12) . .
O3 Pr1 O7 72.7(11) . .
O1 Pr1 O7 75.2(9) . .
S1 O1 Pr1 139.1(13) . .
S2 O2 Pr1 134.5(11) . .
S3 O3 Pr1 137.8(18) . .
S4A O4 S4B 35.9(12) . .
S4A O4 Pr1 138.6(16) . .
S4B O4 Pr1 149.2(16) . .
S5A O5 S5B 52.6(12) . .
S5A O5 Pr1 147(2) . .
S5B O5 Pr1 148.7(16) . .
S6B O6 S6A 47.6(13) . .
S6B O6 Pr1 155(2) . .
S6A O6 Pr1 145.3(19) . .
S7 O7 Pr1 141(3) . .
S8B O8 S8A 43.9(13) . .
S8B O8 Pr1 175(2) . .
S8A O8 Pr1 132.2(17) . .
S9A O9 S9B 36.8(16) . .
S9A O9 Pb3 115.0(16) . .
S9B O9 Pb3 138.1(17) . .
S9A O9 Pb4 149.2(19) . .
S9B O9 Pb4 113.5(14) . .
Pb3 O9 Pb4 93.9(5) . .
O1 S1 C1 105.3(16) . .
O1 S1 C2 104.0(14) . .
C1 S1 C2 97.6(17) . .
O2 S2 C4 105.2(15) . .
O2 S2 C3 104.7(14) . .
C4 S2 C3 98.0(18) . .
O3 S3 C5 114(2) . .
O3 S3 C6 112(2) . .
C5 S3 C6 87(3) . .
S4B S4A O4 77(3) . .
S4B S4A C8 76.3(18) . .
O4 S4A C8 126(3) . .
S4B S4A C7 71(2) . .
O4 S4A C7 107.9(19) . .
C8 S4A C7 107(2) . .
S4A S4B O4 67(2) . .
S4A S4B C7 78(2) . .
O4 S4B C7 106.7(19) . .
S4A S4B C8 73.2(17) . .
O4 S4B C8 119(2) . .
C7 S4B C8 108(2) . .
S5B S5A O5 69.8(16) . .
S5B S5A C9 69.8(11) . .
O5 S5A C9 112.8(18) . .
S5B S5A C10 66.2(11) . .
O5 S5A C10 115.9(18) . .
C9 S5A C10 92.9(16) . .
S5A S5B O5 57.6(15) . .
S5A S5B C10 72.5(11) . .
O5 S5B C10 112.3(18) . .
S5A S5B C9 69.0(10) . .
O5 S5B C9 105.2(16) . .
C10 S5B C9 95.1(16) . .
S6B S6A O6 63.1(18) . .
S6B S6A C11 74(2) . .
O6 S6A C11 113(2) . .
S6B S6A C12 73(2) . .
O6 S6A C12 110(2) . .
C11 S6A C12 103(3) . .
S6A S6B O6 69.3(17) . .
S6A S6B C12 70(2) . .
O6 S6B C12 111(3) . .
S6A S6B C11 68(2) . .
O6 S6B C11 113(3) . .
C12 S6B C11 99(3) . .
O7 S7 C13 113(2) . .
O7 S7 C14 118(3) . .
C13 S7 C14 101(2) . .
S8B S8A O8 63.3(19) . .
S8B S8A C15 83(3) . .
O8 S8A C15 118(3) . .
S8B S8A C16 70(2) . .
O8 S8A C16 107.1(18) . .
C15 S8A C16 107(3) . .
S8A S8B O8 72.8(19) . .
S8A S8B C16 74(2) . .
O8 S8B C16 114(3) . .
S8A S8B C15 59(3) . .
O8 S8B C15 109(3) . .
C16 S8B C15 99(3) . .
S9B S9A C18B 101(4) . .
S9B S9A C18A 57(3) . .
C18B S9A C18A 46(3) . .
S9B S9A O9 76(3) . .
C18B S9A O9 134(3) . .
C18A S9A O9 104(3) . .
S9B S9A C17 73.1(17) . .
C18B S9A C17 116(2) . .
C18A S9A C17 110(3) . .
O9 S9A C17 108(3) . .
S9A S9B C18A 79(4) . .
S9A S9B O9 67(2) . .
C18A S9B O9 110(4) . .
S9A S9B C17 74.4(17) . .
C18A S9B C17 123(3) . .
O9 S9B C17 104(3) . .
S9A S9B C18B 46(3) . .
C18A S9B C18B 35(3) . .
O9 S9B C18B 100(2) . .
C17 S9B C18B 95.3(14) . .
S1 C1 H1A 109.5 . .
S1 C1 H1B 109.5 . .
H1A C1 H1B 109.5 . .
S1 C1 H1C 109.4 . .
H1A C1 H1C 109.5 . .
H1B C1 H1C 109.5 . .
S1 C2 H2A 109.5 . .
S1 C2 H2B 109.5 . .
H2A C2 H2B 109.5 . .
S1 C2 H2C 109.5 . .
H2A C2 H2C 109.5 . .
H2B C2 H2C 109.5 . .
S2 C3 H3A 109.5 . .
S2 C3 H3B 109.5 . .
H3A C3 H3B 109.5 . .
S2 C3 H3C 109.5 . .
H3A C3 H3C 109.5 . .
H3B C3 H3C 109.5 . .
S2 C4 H4A 109.5 . .
S2 C4 H4B 109.5 . .
H4A C4 H4B 109.5 . .
S2 C4 H4C 109.5 . .
H4A C4 H4C 109.5 . .
H4B C4 H4C 109.5 . .
S3 C5 H5A 110.0 . .
S3 C5 H5B 110.5 . .
H5A C5 H5B 110.0 . .
S3 C5 H5C 109.0 . .
H5A C5 H5C 109.1 . .
H5B C5 H5C 108.0 . .
S3 C6 H6A 109.9 . .
S3 C6 H6B 109.0 . .
H6A C6 H6B 109.5 . .
S3 C6 H6C 109.5 . .
H6A C6 H6C 109.5 . .
H6B C6 H6C 109.5 . .
S4B C7 S4A 30.6(10) . .
S4A C8 S4B 30.4(10) . .
S5A C9 S5B 41.1(8) . .
S5B C10 S5A 41.3(8) . .
S6A C11 S6B 37.8(11) . .
S6A C12 S6B 37.8(10) . .
S7 C13 H13A 109.5 . .
S7 C13 H13B 109.5 . .
H13A C13 H13B 109.5 . .
S7 C13 H13C 109.5 . .
H13A C13 H13C 109.5 . .
H13B C13 H13C 109.5 . .
S7 C14 H14A 109.5 . .
S7 C14 H14B 109.5 . .
H14A C14 H14B 111.0 . .
S7 C14 H14C 109.4 . .
H14A C14 H14C 109.5 . .
H14B C14 H14C 109.5 . .
S8A C15 S8B 38.1(10) . .
S8B C16 S8A 36.4(11) . .
S9B C17 S9A 32.5(14) . .
S9B C18A S9A 44(2) . .
S9A C18B S9B 33(2) . .

loop_
_geom_bond_atom_site_label_1
_geom_bond_atom_site_label_2
_geom_bond_distance
_geom_bond_site_symmetry_2
Pb1 I6 2.976(3) .
Pb1 I1 3.153(2) .
Pb1 I2 3.194(2) .
Pb1 I4 3.315(2) .
Pb1 I5 3.345(2) .
Pb1 I3 3.648(3) .
Pb2 I2 3.188(2) .
Pb2 I1 3.192(2) .
Pb2 I3 3.225(2) .
Pb2 I8 3.240(2) .
Pb2 I9 3.258(2) .
Pb2 I7 3.278(3) .
Pb3 O9 2.696(19) .
Pb3 I11 2.988(3) .
Pb3 I7 3.083(2) .
Pb3 I8 3.234(2) .
Pb3 I10 3.275(2) .
Pb3 I9 3.509(2) .
Pb4 O9 2.72(2) .
Pb4 I5 3.042(2) 4_575
Pb4 I10 3.180(2) .
Pb4 I9 3.231(2) .
Pb4 I4 3.233(2) 4_575
Pb4 I3 3.272(2) 4_575
I3 Pb4 3.272(2) 4_576
I4 Pb4 3.233(2) 4_576
I5 Pb4 3.042(2) 4_576
Pr1 O8 2.37(2) .
Pr1 O4 2.39(2) .
Pr1 O5 2.41(2) .
Pr1 O2 2.437(18) .
Pr1 O6 2.444(19) .
Pr1 O3 2.45(2) .
Pr1 O1 2.46(2) .
Pr1 O7 2.46(3) .
O1 S1 1.48(2) .
O2 S2 1.552(19) .
O3 S3 1.44(3) .
O4 S4A 1.44(3) .
O4 S4B 1.53(3) .
O5 S5A 1.32(3) .
O5 S5B 1.47(3) .
O6 S6B 1.36(3) .
O6 S6A 1.43(2) .
O7 S7 1.34(3) .
O8 S8B 1.40(3) .
O8 S8A 1.50(3) .
O9 S9A 1.512(18) .
O9 S9B 1.60(4) .
S1 C1 1.756(18) .
S1 C2 1.757(16) .
S2 C4 1.75(3) .
S2 C3 1.75(3) .
S3 C5 1.729(19) .
S3 C6 1.756(18) .
S4A S4B 0.92(3) .
S4A C8 1.734(19) .
S4A C7 1.766(18) .
S4B C7 1.71(4) .
S4B C8 1.76(2) .
S5A S5B 1.24(2) .
S5A C9 1.767(17) .
S5A C10 1.798(18) .
S5B C10 1.725(18) .
S5B C9 1.777(17) .
S6A S6B 1.13(3) .
S6A C11 1.71(5) .
S6A C12 1.72(4) .
S6B C12 1.75(2) .
S6B C11 1.77(2) .
S7 C13 1.71(4) .
S7 C14 1.718(19) .
S8A S8B 1.09(2) .
S8A C15 1.51(6) .
S8A C16 1.76(4) .
S8B C16 1.72(4) .
S8B C15 1.75(2) .
S9A S9B 0.98(4) .
S9A C18B 1.29(4) .
S9A C18A 1.39(7) .
S9A C17 1.762(19) .
S9B C18A 1.19(5) .
S9B C17 1.75(2) .
S9B C18B 1.76(2) .
C1 H1A 0.9600 .
C1 H1B 0.9600 .
C1 H1C 0.9600 .
C2 H2A 0.9600 .
C2 H2B 0.9600 .
C2 H2C 0.9600 .
C3 H3A 0.9600 .
C3 H3B 0.9600 .
C3 H3C 0.9600 .
C4 H4A 0.9600 .
C4 H4B 0.9600 .
C4 H4C 0.9600 .
C5 H5A 0.9600 .
C5 H5B 0.9600 .
C5 H5C 0.9600 .
C6 H6A 0.9601 .
C6 H6B 0.9601 .
C6 H6C 0.9601 .
C13 H13A 0.9600 .
C13 H13B 0.9600 .
C13 H13C 0.9600 .
C14 H14A 0.9600 .
C14 H14B 0.9600 .
C14 H14C 0.9600 .

loop_
_geom_torsion_atom_site_label_1
_geom_torsion_atom_site_label_2
_geom_torsion_atom_site_label_3
_geom_torsion_atom_site_label_4
_geom_torsion
_geom_torsion_site_symmetry_1
_geom_torsion_site_symmetry_4
I6 Pb1 I1 Pb2 138.62(7) . .
I2 Pb1 I1 Pb2 39.73(6) . .
I4 Pb1 I1 Pb2 -120.95(6) . .
I5 Pb1 I1 Pb2 -31.4(2) . .
I3 Pb1 I1 Pb2 -42.85(5) . .
I2 Pb2 I1 Pb1 -39.85(6) . .
I3 Pb2 I1 Pb1 49.61(6) . .
I8 Pb2 I1 Pb1 124.2(4) . .
I9 Pb2 I1 Pb1 -124.69(6) . .
I7 Pb2 I1 Pb1 148.53(6) . .
I1 Pb2 I2 Pb1 39.33(6) . .
I3 Pb2 I2 Pb1 -48.87(6) . .
I8 Pb2 I2 Pb1 -137.85(6) . .
I9 Pb2 I2 Pb1 137.64(6) . .
I7 Pb2 I2 Pb1 84.2(3) . .
I6 Pb1 I2 Pb2 -132.62(7) . .
I1 Pb1 I2 Pb2 -39.87(6) . .
I4 Pb1 I2 Pb2 55.2(2) . .
I5 Pb1 I2 Pb2 125.20(6) . .
I3 Pb1 I2 Pb2 42.23(5) . .
I2 Pb2 I3 Pb4 29.41(13) . 4_576
I1 Pb2 I3 Pb4 -56.37(12) . 4_576
I8 Pb2 I3 Pb4 133.29(12) . 4_576
I9 Pb2 I3 Pb4 80.8(4) . 4_576
I7 Pb2 I3 Pb4 -141.84(12) . 4_576
I2 Pb2 I3 Pb1 42.88(5) . .
I1 Pb2 I3 Pb1 -42.89(5) . .
I8 Pb2 I3 Pb1 146.77(6) . .
I9 Pb2 I3 Pb1 94.2(4) . .
I7 Pb2 I3 Pb1 -128.36(6) . .
I6 Pb1 I3 Pb2 60.4(8) . .
I1 Pb1 I3 Pb2 44.09(5) . .
I2 Pb1 I3 Pb2 -43.28(5) . .
I4 Pb1 I3 Pb2 141.06(6) . .
I5 Pb1 I3 Pb2 -132.79(6) . .
I6 Pb1 I3 Pb4 -128.3(8) . 4_576
I1 Pb1 I3 Pb4 -144.61(6) . 4_576
I2 Pb1 I3 Pb4 128.01(6) . 4_576
I4 Pb1 I3 Pb4 -47.65(5) . 4_576
I5 Pb1 I3 Pb4 38.51(5) . 4_576
I6 Pb1 I4 Pb4 -138.43(7) . 4_576
I1 Pb1 I4 Pb4 127.29(6) . 4_576
I2 Pb1 I4 Pb4 33.7(2) . 4_576
I5 Pb1 I4 Pb4 -36.86(6) . 4_576
I3 Pb1 I4 Pb4 46.82(5) . 4_576
I6 Pb1 I5 Pb4 138.43(7) . 4_576
I1 Pb1 I5 Pb4 -51.8(2) . 4_576
I2 Pb1 I5 Pb4 -122.60(7) . 4_576
I4 Pb1 I5 Pb4 39.21(6) . 4_576
I3 Pb1 I5 Pb4 -40.35(5) . 4_576
O9 Pb3 I7 Pb2 -69.9(17) . .
I11 Pb3 I7 Pb2 136.41(7) . .
I8 Pb3 I7 Pb2 40.44(6) . .
I10 Pb3 I7 Pb2 -124.80(6) . .
I9 Pb3 I7 Pb2 -41.49(5) . .
I2 Pb2 I7 Pb3 98.7(3) . .
I1 Pb2 I7 Pb3 143.61(6) . .
I3 Pb2 I7 Pb3 -128.91(6) . .
I8 Pb2 I7 Pb3 -40.51(6) . .
I9 Pb2 I7 Pb3 45.46(6) . .
O9 Pb3 I8 Pb2 123.7(5) . .
I11 Pb3 I8 Pb2 -138.16(7) . .
I7 Pb3 I8 Pb2 -41.30(6) . .
I10 Pb3 I8 Pb2 50.0(3) . .
I9 Pb3 I8 Pb2 45.10(5) . .
I2 Pb2 I8 Pb3 -133.51(6) . .
I1 Pb2 I8 Pb3 62.9(4) . .
I3 Pb2 I8 Pb3 137.38(6) . .
I9 Pb2 I8 Pb3 -49.22(5) . .
I7 Pb2 I8 Pb3 38.52(6) . .
O9 Pb4 I9 Pb2 -36.5(5) . .
I5 Pb4 I9 Pb2 139.35(12) 4_575 .
I10 Pb4 I9 Pb2 44.05(13) . .
I4 Pb4 I9 Pb2 -129.17(12) 4_575 .
I3 Pb4 I9 Pb2 -68.5(6) 4_575 .
O9 Pb4 I9 Pb3 -35.4(5) . .
I5 Pb4 I9 Pb3 140.51(6) 4_575 .
I10 Pb4 I9 Pb3 45.20(5) . .
I4 Pb4 I9 Pb3 -128.01(6) 4_575 .
I3 Pb4 I9 Pb3 -67.3(5) 4_575 .
I2 Pb2 I9 Pb4 150.76(12) . .
I1 Pb2 I9 Pb4 -124.17(12) . .
I3 Pb2 I9 Pb4 99.2(4) . .
I8 Pb2 I9 Pb4 46.46(13) . .
I7 Pb2 I9 Pb4 -38.77(13) . .
I2 Pb2 I9 Pb3 149.61(6) . .
I1 Pb2 I9 Pb3 -125.32(5) . .
I3 Pb2 I9 Pb3 98.0(4) . .
I8 Pb2 I9 Pb3 45.31(5) . .
I7 Pb2 I9 Pb3 -39.91(5) . .
O9 Pb3 I9 Pb4 36.2(4) . .
I11 Pb3 I9 Pb4 76.8(11) . .
I7 Pb3 I9 Pb4 -136.22(6) . .
I8 Pb3 I9 Pb4 134.83(6) . .
I10 Pb3 I9 Pb4 -43.90(5) . .
O9 Pb3 I9 Pb2 -144.5(4) . .
I11 Pb3 I9 Pb2 -103.9(11) . .
I7 Pb3 I9 Pb2 43.08(6) . .
I8 Pb3 I9 Pb2 -45.86(5) . .
I10 Pb3 I9 Pb2 135.40(6) . .
O9 Pb4 I10 Pb3 36.6(4) . .
I5 Pb4 I10 Pb3 -139.95(6) 4_575 .
I9 Pb4 I10 Pb3 -48.21(5) . .
I4 Pb4 I10 Pb3 43.7(6) 4_575 .
I3 Pb4 I10 Pb3 125.43(6) 4_575 .
O9 Pb3 I10 Pb4 -37.1(5) . .
I11 Pb3 I10 Pb4 -132.98(7) . .
I7 Pb3 I10 Pb4 129.68(6) . .
I8 Pb3 I10 Pb4 38.8(3) . .
I9 Pb3 I10 Pb4 43.71(5) . .
O8 Pr1 O1 S1 38(2) . .
O4 Pr1 O1 S1 -160.3(18) . .
O5 Pr1 O1 S1 99(2) . .
O2 Pr1 O1 S1 154(2) . .
O6 Pr1 O1 S1 -113(2) . .
O3 Pr1 O1 S1 -23(3) . .
O7 Pr1 O1 S1 -38(2) . .
O8 Pr1 O2 S2 79.5(17) . .
O4 Pr1 O2 S2 -139.1(17) . .
O5 Pr1 O2 S2 143.6(18) . .
O6 Pr1 O2 S2 -67.0(16) . .
O3 Pr1 O2 S2 -173.3(14) . .
O1 Pr1 O2 S2 9.4(15) . .
O7 Pr1 O2 S2 -10(3) . .
O8 Pr1 O3 S3 123(3) . .
O4 Pr1 O3 S3 -28(2) . .
O5 Pr1 O3 S3 49(3) . .
O2 Pr1 O3 S3 7(3) . .
O6 Pr1 O3 S3 -95(3) . .
O1 Pr1 O3 S3 -177(2) . .
O7 Pr1 O3 S3 -163(3) . .
O8 Pr1 O4 S4A 76(3) . .
O5 Pr1 O4 S4A 47(3) . .
O2 Pr1 O4 S4A -29(3) . .
O6 Pr1 O4 S4A -122(3) . .
O3 Pr1 O4 S4A 130(3) . .
O1 Pr1 O4 S4A -73(3) . .
O7 Pr1 O4 S4A -176(3) . .
O8 Pr1 O4 S4B 137(3) . .
O5 Pr1 O4 S4B 108(4) . .
O2 Pr1 O4 S4B 32(3) . .
O6 Pr1 O4 S4B -61(4) . .
O3 Pr1 O4 S4B -170(4) . .
O1 Pr1 O4 S4B -13(4) . .
O7 Pr1 O4 S4B -116(4) . .
O8 Pr1 O5 S5A -179(3) . .
O4 Pr1 O5 S5A -17(3) . .
O2 Pr1 O5 S5A 63(3) . .
O6 Pr1 O5 S5A 1(4) . .
O3 Pr1 O5 S5A -92(3) . .
O1 Pr1 O5 S5A 117(3) . .
O7 Pr1 O5 S5A -140(3) . .
O8 Pr1 O5 S5B 68(4) . .
O4 Pr1 O5 S5B -130(4) . .
O2 Pr1 O5 S5B -49(4) . .
O6 Pr1 O5 S5B -111(4) . .
O3 Pr1 O5 S5B 156(4) . .
O1 Pr1 O5 S5B 4(4) . .
O7 Pr1 O5 S5B 108(4) . .
O8 Pr1 O6 S6B 133(5) . .
O4 Pr1 O6 S6B -29(6) . .
O5 Pr1 O6 S6B -48(6) . .
O2 Pr1 O6 S6B -106(6) . .
O3 Pr1 O6 S6B 37(6) . .
O1 Pr1 O6 S6B -177(6) . .
O7 Pr1 O6 S6B 105(6) . .
O8 Pr1 O6 S6A 25(4) . .
O4 Pr1 O6 S6A -138(3) . .
O5 Pr1 O6 S6A -156(3) . .
O2 Pr1 O6 S6A 146(3) . .
O3 Pr1 O6 S6A -71(3) . .
O1 Pr1 O6 S6A 75(3) . .
O7 Pr1 O6 S6A -3(3) . .
O8 Pr1 O7 S7 43(3) . .
O4 Pr1 O7 S7 -100(3) . .
O5 Pr1 O7 S7 3(4) . .
O2 Pr1 O7 S7 144(3) . .
O6 Pr1 O7 S7 -154(4) . .
O3 Pr1 O7 S7 -46(3) . .
O1 Pr1 O7 S7 126(4) . .
O4 Pr1 O8 S8B 51(29) . .
O5 Pr1 O8 S8B 79(29) . .
O2 Pr1 O8 S8B 144(29) . .
O6 Pr1 O8 S8B -101(29) . .
O3 Pr1 O8 S8B 0(29) . .
O1 Pr1 O8 S8B -151(29) . .
O7 Pr1 O8 S8B -73(29) . .
O4 Pr1 O8 S8A 14(3) . .
O5 Pr1 O8 S8A 43(2) . .
O2 Pr1 O8 S8A 107(2) . .
O6 Pr1 O8 S8A -138(2) . .
O3 Pr1 O8 S8A -36(2) . .
O1 Pr1 O8 S8A 172(2) . .
O7 Pr1 O8 S8A -110(2) . .
I11 Pb3 O9 S9A -50.5(19) . .
I7 Pb3 O9 S9A 155.8(15) . .
I8 Pb3 O9 S9A 46.6(19) . .
I10 Pb3 O9 S9A -147.8(19) . .
I9 Pb3 O9 S9A 127.0(19) . .
I11 Pb3 O9 S9B -87(2) . .
I7 Pb3 O9 S9B 119(2) . .
I8 Pb3 O9 S9B 10(2) . .
I10 Pb3 O9 S9B 176(2) . .
I9 Pb3 O9 S9B 90(2) . .
I11 Pb3 O9 Pb4 140.6(5) . .
I7 Pb3 O9 Pb4 -13(2) . .
I8 Pb3 O9 Pb4 -122.3(5) . .
I10 Pb3 O9 Pb4 43.3(4) . .
I9 Pb3 O9 Pb4 -41.9(5) . .
I5 Pb4 O9 S9A -165(4) 4_575 .
I10 Pb4 O9 S9A 155(3) . .
I9 Pb4 O9 S9A -114(3) . .
I4 Pb4 O9 S9A -24(3) 4_575 .
I3 Pb4 O9 S9A 62(3) 4_575 .
I5 Pb4 O9 S9B -152(4) 4_575 .
I10 Pb4 O9 S9B 167.9(19) . .
I9 Pb4 O9 S9B -101.7(19) . .
I4 Pb4 O9 S9B -11.3(19) 4_575 .
I3 Pb4 O9 S9B 74.7(19) 4_575 .
I5 Pb4 O9 Pb3 -5(6) 4_575 .
I10 Pb4 O9 Pb3 -44.7(5) . .
I9 Pb4 O9 Pb3 45.8(5) . .
I4 Pb4 O9 Pb3 136.2(5) 4_575 .
I3 Pb4 O9 Pb3 -137.8(5) 4_575 .
Pr1 O1 S1 C1 110(2) . .
Pr1 O1 S1 C2 -148(2) . .
Pr1 O2 S2 C4 -173.7(16) . .
Pr1 O2 S2 C3 84(2) . .
Pr1 O3 S3 C5 137(4) . .
Pr1 O3 S3 C6 -125(3) . .
Pr1 O4 S4A S4B 130(3) . .
S4B O4 S4A C8 -62(3) . .
Pr1 O4 S4A C8 68(4) . .
S4B O4 S4A C7 65(2) . .
Pr1 O4 S4A C7 -165(2) . .
C8 S4A S4B O4 133(2) . .
C7 S4A S4B O4 -114.1(17) . .
O4 S4A S4B C7 114.1(17) . .
C8 S4A S4B C7 -113(2) . .
O4 S4A S4B C8 -133(2) . .
C7 S4A S4B C8 113(2) . .
Pr1 O4 S4B S4A -100(4) . .
S4A O4 S4B C7 -69(2) . .
Pr1 O4 S4B C7 -169(3) . .
S4A O4 S4B C8 54(3) . .
Pr1 O4 S4B C8 -47(5) . .
Pr1 O5 S5A S5B -143(3) . .
S5B O5 S5A C9 -56.5(15) . .
Pr1 O5 S5A C9 161(2) . .
S5B O5 S5A C10 48.9(16) . .
Pr1 O5 S5A C10 -94(3) . .
C9 S5A S5B O5 125.1(18) . .
C10 S5A S5B O5 -132.2(18) . .
O5 S5A S5B C10 132.2(18) . .
C9 S5A S5B C10 -102.7(17) . .
O5 S5A S5B C9 -125.1(18) . .
C10 S5A S5B C9 102.7(17) . .
Pr1 O5 S5B S5A 141(4) . .
S5A O5 S5B C10 -49.8(17) . .
Pr1 O5 S5B C10 91(4) . .
S5A O5 S5B C9 52.4(15) . .
Pr1 O5 S5B C9 -167(3) . .
Pr1 O6 S6A S6B 148(4) . .
S6B O6 S6A C11 56(3) . .
Pr1 O6 S6A C11 -156(3) . .
S6B O6 S6A C12 -58(3) . .
Pr1 O6 S6A C12 90(4) . .
C11 S6A S6B O6 -127(3) . .
C12 S6A S6B O6 124(3) . .
O6 S6A S6B C12 -124(3) . .
C11 S6A S6B C12 110(3) . .
O6 S6A S6B C11 127(3) . .
C12 S6A S6B C11 -110(3) . .
Pr1 O6 S6B S6A -133(5) . .
S6A O6 S6B C12 57(2) . .
Pr1 O6 S6B C12 -76(6) . .
S6A O6 S6B C11 -54(3) . .
Pr1 O6 S6B C11 173(5) . .
Pr1 O7 S7 C13 -111(3) . .
Pr1 O7 S7 C14 132(3) . .
Pr1 O8 S8A S8B 176(3) . .
S8B O8 S8A C15 -65(4) . .
Pr1 O8 S8A C15 111(4) . .
S8B O8 S8A C16 56(3) . .
Pr1 O8 S8A C16 -128(2) . .
C15 S8A S8B O8 126(3) . .
C16 S8A S8B O8 -122(2) . .
O8 S8A S8B C16 122(2) . .
C15 S8A S8B C16 -112(3) . .
O8 S8A S8B C15 -126(3) . .
C16 S8A S8B C15 112(3) . .
Pr1 O8 S8B S8A -39(29) . .
S8A O8 S8B C16 -63(2) . .
Pr1 O8 S8B C16 -102(29) . .
S8A O8 S8B C15 47(3) . .
Pr1 O8 S8B C15 8(30) . .
Pb3 O9 S9A S9B -138(3) . .
Pb4 O9 S9A S9B 20(5) . .
S9B O9 S9A C18B 92(6) . .
Pb3 O9 S9A C18B -47(6) . .
Pb4 O9 S9A C18B 111(6) . .
S9B O9 S9A C18A 50(3) . .
Pb3 O9 S9A C18A -88(3) . .
Pb4 O9 S9A C18A 70(4) . .
S9B O9 S9A C17 -67(2) . .
Pb3 O9 S9A C17 155(3) . .
Pb4 O9 S9A C17 -47(5) . .
C18B S9A S9B C18A -15(4) . .
O9 S9A S9B C18A 117(4) . .
C17 S9A S9B C18A -129(4) . .
C18B S9A S9B O9 -133(3) . .
C18A S9A S9B O9 -117(4) . .
C17 S9A S9B O9 114(3) . .
C18B S9A S9B C17 114(2) . .
C18A S9A S9B C17 129(4) . .
O9 S9A S9B C17 -114(3) . .
C18A S9A S9B C18B 15(4) . .
O9 S9A S9B C18B 133(3) . .
C17 S9A S9B C18B -114(2) . .
Pb3 O9 S9B S9A 64(4) . .
Pb4 O9 S9B S9A -169(3) . .
S9A O9 S9B C18A -68(3) . .
Pb3 O9 S9B C18A -3(4) . .
Pb4 O9 S9B C18A 123(3) . .
S9A O9 S9B C17 66(2) . .
Pb3 O9 S9B C17 130(4) . .
Pb4 O9 S9B C17 -103(3) . .
S9A O9 S9B C18B -32(2) . .
Pb3 O9 S9B C18B 32(4) . .
Pb4 O9 S9B C18B 158(3) . .
O4 S4B C7 S4A 61(2) . .
C8 S4B C7 S4A -68(2) . .
O4 S4A C7 S4B -69(3) . .
C8 S4A C7 S4B 69(2) . .
O4 S4A C8 S4B 63(3) . .
C7 S4A C8 S4B -65(3) . .
O4 S4B C8 S4A -50(3) . .
C7 S4B C8 S4A 71(3) . .
O5 S5A C9 S5B 56.4(18) . .
C10 S5A C9 S5B -63.3(12) . .
O5 S5B C9 S5A -45.7(17) . .
C10 S5B C9 S5A 69.1(12) . .
O5 S5B C10 S5A 42.5(16) . .
C9 S5B C10 S5A -66.1(12) . .
O5 S5A C10 S5B -50.6(19) . .
C9 S5A C10 S5B 66.5(12) . .
O6 S6A C11 S6B -51(3) . .
C12 S6A C11 S6B 67(2) . .
O6 S6B C11 S6A 54(2) . .
C12 S6B C11 S6A -64(3) . .
O6 S6A C12 S6B 52(2) . .
C11 S6A C12 S6B -68(2) . .
O6 S6B C12 S6A -57(2) . .
C11 S6B C12 S6A 63(3) . .
O8 S8A C15 S8B 55(3) . .
C16 S8A C15 S8B -66(2) . .
O8 S8B C15 S8A -55(3) . .
C16 S8B C15 S8A 65(3) . .
O8 S8B C16 S8A 62(2) . .
C15 S8B C16 S8A -54(3) . .
O8 S8A C16 S8B -52(3) . .
C15 S8A C16 S8B 75(3) . .
C18A S9B C17 S9A 65(5) . .
O9 S9B C17 S9A -61(2) . .
C18B S9B C17 S9A 41(3) . .
C18B S9A C17 S9B -94(4) . .
C18A S9A C17 S9B -44(4) . .
O9 S9A C17 S9B 69(3) . .
O9 S9B C18A S9A 60(2) . .
C17 S9B C18A S9A -63(4) . .
C18B S9B C18A S9A -19(5) . .
C18B S9A C18A S9B 159(5) . .
O9 S9A C18A S9B -63(4) . .
C17 S9A C18A S9B 53(3) . .
C18A S9A C18B S9B -18(4) . .
O9 S9A C18B S9B -81(5) . .
C17 S9A C18B S9B 76(3) . .
C18A S9B C18B S9A 153(7) . .
O9 S9B C18B S9A 43(3) . .
C17 S9B C18B S9A -62(2) . .
